data_7720188
loop_
_publ_author_name
'Li, Shi-Ji'
'Liu, Li'
'Zhong, Xin-Xin'
'Li, Fa-Bao'
'Li, Feng-Yan'
'Qin, Hai-Mei'

_publ_section_title
;
 Dinuclear copper(I) halide complexes containing unsymmetric diphosphine:
 structure, photophysical and photocatalytic hydrogen production
 properties.
;
_journal_issue 7
_journal_name_full 'Dalton transactions (Cambridge, England : 2003)'
_journal_page_first 3043
_journal_page_last 3054
_journal_paper_doi 10.1039/d5dt02914g
_journal_volume 55
_journal_year 2026
_chemical_formula_moiety 'C92 H68 Br2 Cu2 N4 P4'
_chemical_formula_sum 'C92 H68 Br2 Cu2 N4 P4'
_chemical_formula_weight 1640.28
_space_group_crystal_system monoclinic
_space_group_IT_number 14
_space_group_name_Hall '-P 2yn'
_space_group_name_H-M_alt 'P 1 21/n 1'
_atom_sites_solution_hydrogens geom
_atom_sites_solution_primary dual
_audit_creation_date 2024-06-22
_audit_creation_method
;
Olex2 1.5
(compiled 2021.08.20 svn.r13c46975 for OlexSys, GUI svn.r6396)
;
_audit_update_record
;
2025-10-29 deposited with the CCDC.	2026-01-14 downloaded from the CCDC.
;
_cell_angle_alpha 90
_cell_angle_beta 99.677(2)
_cell_angle_gamma 90
_cell_formula_units_Z 4
_cell_length_a 10.7953(2)
_cell_length_b 31.6104(4)
_cell_length_c 25.5744(6)
_cell_measurement_reflns_used 25124
_cell_measurement_temperature 150
_cell_measurement_theta_max 74.2160
_cell_measurement_theta_min 3.2910
_cell_volume 8602.9(3)
_computing_cell_refinement 'CrysAlisPro 1.171.41.49a (Rigaku OD, 2019)'
_computing_data_collection 'CrysAlisPro 1.171.41.49a (Rigaku OD, 2019)'
_computing_data_reduction 'CrysAlisPro 1.171.41.49a (Rigaku OD, 2019)'
_computing_molecular_graphics 'Olex2 1.5 (Dolomanov et al., 2009)'
_computing_publication_material 'Olex2 1.5 (Dolomanov et al., 2009)'
_computing_structure_refinement 'SHELXL 2018/3 (Sheldrick, 2015)'
_computing_structure_solution 'SHELXT 2018/2 (Sheldrick, 2018)'
_diffrn_ambient_temperature 150
_diffrn_detector 'Hybrid Pixel Array Detector'
_diffrn_detector_area_resol_mean 10.0000
_diffrn_detector_type HyPix
_diffrn_measured_fraction_theta_full 0.990
_diffrn_measured_fraction_theta_max 0.953
_diffrn_measurement_details
;
List of Runs (angles in degrees, time in seconds):

  # Type    Start    End  Width  t~exp~   \w     \q     \k     \f   Frames
#--------------------------------------------------------------------------
  1  \w   -123.00 -13.00   0.50    0.50    --  -39.95 -31.00 169.00  220
  2  \w    -36.00  37.00   0.50    0.50    --  -39.95  31.00 -30.00  146
  3  \w    -28.00  -3.00   0.50    0.50    --   39.95 -31.00 169.00   50
  4  \w   -118.00 -62.00   0.50    2.00    --  -94.50 -31.00 169.00  112
  5  \w     73.00 171.00   0.50    2.00    --  108.87  31.00 -30.00  196
  6  \w     67.00 110.00   0.50    0.50    --   39.95 178.00-150.00   86
  7  \w     22.00  48.00   0.50    0.50    --   39.95 -57.00  60.00   52
  8  \w     70.00 117.00   0.50    0.50    --   39.95 178.00  90.00   94
  9  \w    -41.00 -16.00   0.50    2.00    --  -94.50  45.00  30.00   50
 10  \w    -50.00 -19.00   0.50    2.00    --  -94.50  45.00  90.00   62
 11  \w    -51.00 -22.00   0.50    2.00    --  -94.50  45.00 150.00   58
 12  \w    -66.00 -27.00   0.50    2.00    --  -94.50  77.00 150.00   78
 13  \w    -47.00 -21.00   0.50    2.00    --  -94.50  45.00 120.00   52
 14  \w    -46.00 -21.00   0.50    2.00    --  -94.50  61.00  90.00   50
 15  \w    -60.00 -35.00   0.50    2.00    --  -94.50  61.00  60.00   50
 16  \w     34.00  59.00   0.50    2.00    --  108.87 -61.00-120.00   50
 17  \w     42.00  72.00   0.50    2.00    --  108.87 -77.00-150.00   60
 18  \w     76.00 102.00   0.50    2.00    --  108.87 -77.00-150.00   52
 19  \w     35.00 106.00   0.50    2.00    --  108.87 -77.00 120.00  142
 20  \w     42.00  68.00   0.50    2.00    --  108.87 -61.00-180.00   52
 21  \w     56.00 104.00   0.50    2.00    --  108.87 -94.00  90.00   96
 22  \w     36.00  79.00   0.50    2.00    --  108.87-125.00-180.00   86
 23  \w     34.00  59.00   0.50    2.00    --  108.87 -61.00 -60.00   50
 24  \w     41.00  93.00   0.50    2.00    --  108.87 -77.00 -90.00  104
 25  \w     84.00 110.00   0.50    2.00    --  108.87-125.00-180.00   52
 26  \w    102.00 175.00   0.50    2.00    --  108.87 125.00-180.00  146
 27  \w     34.00  69.00   0.50    2.00    --  108.87 -61.00 150.00   70
 28  \w     37.00  68.00   0.50    2.00    --  108.87 -61.00-150.00   62
;
_diffrn_measurement_device 'four-circle diffractometer'
_diffrn_measurement_device_type 'XtaLAB Synergy, Dualflex, HyPix'
_diffrn_measurement_method '\w scans'
_diffrn_orient_matrix_type 'CrysAlisPro convention (1999,Acta A55,543-557)'
_diffrn_orient_matrix_UB_11 0.0799797000
_diffrn_orient_matrix_UB_12 0.0070332000
_diffrn_orient_matrix_UB_13 0.0551310000
_diffrn_orient_matrix_UB_21 0.1013783000
_diffrn_orient_matrix_UB_22 0.0221598000
_diffrn_orient_matrix_UB_23 -0.0259729000
_diffrn_orient_matrix_UB_31 -0.0653803000
_diffrn_orient_matrix_UB_32 0.0428508000
_diffrn_orient_matrix_UB_33 0.0044119000
_diffrn_radiation_monochromator mirror
_diffrn_radiation_probe x-ray
_diffrn_radiation_type 'Cu K\a'
_diffrn_radiation_wavelength 1.54184
_diffrn_reflns_av_R_equivalents 0.0463
_diffrn_reflns_av_unetI/netI 0.0453
_diffrn_reflns_Laue_measured_fraction_full 0.990
_diffrn_reflns_Laue_measured_fraction_max 0.953
_diffrn_reflns_limit_h_max 12
_diffrn_reflns_limit_h_min -13
_diffrn_reflns_limit_k_max 39
_diffrn_reflns_limit_k_min -13
_diffrn_reflns_limit_l_max 30
_diffrn_reflns_limit_l_min -31
_diffrn_reflns_number 51260
_diffrn_reflns_point_group_measured_fraction_full 0.990
_diffrn_reflns_point_group_measured_fraction_max 0.953
_diffrn_reflns_theta_full 67.684
_diffrn_reflns_theta_max 74.386
_diffrn_reflns_theta_min 2.796
_diffrn_source 'micro-focus sealed X-ray tube'
_diffrn_source_type 'PhotonJet (Cu) X-ray Source'
_exptl_absorpt_coefficient_mu 2.746
_exptl_absorpt_correction_T_max 1.00000
_exptl_absorpt_correction_T_min 0.19476
_exptl_absorpt_correction_type multi-scan
_exptl_absorpt_process_details
;
CrysAlisPro 1.171.41.49a (Rigaku Oxford Diffraction, 2019)
Empirical absorption correction using spherical harmonics,
 implemented in SCALE3 ABSPACK scaling algorithm.
;
_exptl_crystal_colour yellow
_exptl_crystal_colour_primary yellow
_exptl_crystal_density_diffrn 1.266
_exptl_crystal_description block
_exptl_crystal_F_000 3344
_exptl_crystal_size_max 0.05
_exptl_crystal_size_mid 0.04
_exptl_crystal_size_min 0.03
_refine_diff_density_max 0.762
_refine_diff_density_min -0.699
_refine_diff_density_rms 0.060
_refine_ls_extinction_method none
_refine_ls_goodness_of_fit_ref 1.068
_refine_ls_hydrogen_treatment constr
_refine_ls_matrix_type full
_refine_ls_number_parameters 937
_refine_ls_number_reflns 16734
_refine_ls_number_restraints 94
_refine_ls_restrained_S_all 1.100
_refine_ls_R_factor_all 0.0600
_refine_ls_R_factor_gt 0.0479
_refine_ls_shift/su_max 0.001
_refine_ls_shift/su_mean 0.000
_refine_ls_structure_factor_coef Fsqd
_refine_ls_weighting_details 'w=1/[\s^2^(Fo^2^)+(0.0830P)^2^+1.1441P] where P=(Fo^2^+2Fc^2^)/3'
_refine_ls_weighting_scheme calc
_refine_ls_wR_factor_gt 0.1372
_refine_ls_wR_factor_ref 0.1471
_reflns_Friedel_coverage 0.000
_reflns_number_gt 12879
_reflns_number_total 16734
_reflns_threshold_expression 'I > 2\s(I)'
_cod_data_source_file d5dt02914g2.cif
_cod_data_source_block lsj-kb--br
_cod_database_code 7720188
_shelx_shelxl_version_number 2018/3
_chemical_oxdiff_formula 'C H O N Br Si P'
_shelx_space_group_comment
;
The symmetry employed for this shelxl refinement is uniquely defined
by the following loop, which should always be used as a source of
symmetry information in preference to the above space-group names.
They are only intended as comments.
;
_shelx_estimated_absorpt_t_max 0.922
_shelx_estimated_absorpt_t_min 0.875
_olex2_refinement_description
;
1. Fixed Uiso
 At 1.2 times of:
  All C(H) groups
2. Rigid bond restraints
 C45, C91
 with sigma for 1-2 distances of 0.01 and sigma for 1-3 distances of 0.02
 C11, C21
 with sigma for 1-2 distances of 0.01 and sigma for 1-3 distances of 0.02
 C85, C79
 with sigma for 1-2 distances of 0.01 and sigma for 1-3 distances of 0.02
 C41, C89
 with sigma for 1-2 distances of 0.01 and sigma for 1-3 distances of 0.02
 C77, C87, C21, C39, C41
 with sigma for 1-2 distances of 0.01 and sigma for 1-3 distances of 0.02
3. Uiso/Uaniso restraints and constraints
C85 \\sim C79: within 2A with sigma of 0.01 and sigma for terminal atoms of
0.02 within 2A
C41 \\sim C89: within 2A with sigma of 0.01 and sigma for terminal atoms of
0.02 within 2A
C45 \\sim C91: within 2A with sigma of 0.01 and sigma for terminal atoms of
0.02 within 2A
C11 \\sim C21: within 2A with sigma of 0.01 and sigma for terminal atoms of
0.02 within 2A
C77 \\sim C87 \\sim C21 \\sim C39 \\sim C41: within 2A with sigma of 0.01 and
sigma for terminal atoms of 0.02 within 2A
Uanis(C45) \\sim Ueq, Uanis(C91) \\sim Ueq: with sigma of 0.01 and sigma for
terminal atoms of 0.02
Uanis(C85) \\sim Ueq, Uanis(C79) \\sim Ueq: with sigma of 0.01 and sigma for
terminal atoms of 0.02
Uanis(C11) \\sim Ueq, Uanis(C21) \\sim Ueq: with sigma of 0.01 and sigma for
terminal atoms of 0.02
Uanis(C41) \\sim Ueq, Uanis(C89) \\sim Ueq: with sigma of 0.01 and sigma for
terminal atoms of 0.02
Uanis(C77) \\sim Ueq, Uanis(C87) \\sim Ueq, Uanis(C21) \\sim Ueq, Uanis(C39)
\\sim Ueq, Uanis(C41) \\sim Ueq: with sigma of 0.01 and sigma for terminal
atoms of 0.02
4.a Aromatic/amide H refined with riding coordinates:
 C14(H14), C16(H16), C28(H28), C32(H32), C40(H40), C54(H54), C58(H58),
 C60(H60), C62(H62), C66(H66), C68(H68), C70(H70), C74(H74), C76(H76), C78(H78),
  C80(H80), C82(H82), C84(H84), C86(H86), C88(H88), C90(H90), C92(H92),
 C23(H23), C47(H47), C3(H3), C49(H49), C25(H25), C51(H51), C13(H13), C53(H53),
 C27(H27), C55(H55), C7(H7), C57(H57), C29(H29), C59(H59), C15(H15), C61(H61),
 C31(H31), C63(H63), C2(H2), C65(H65), C33(H33), C67(H67), C17(H17), C69(H69),
 C35(H35), C71(H71), C9(H9), C73(H73), C37(H37), C75(H75), C19(H19), C77(H77),
 C39(H39), C79(H79), C5(H5), C81(H81), C41(H41), C83(H83), C21(H21), C85(H85),
 C43(H43), C87(H87), C11(H11), C89(H89), C45(H45), C91(H91)
;
_smtbx_masks_void_probe_radius 1.2
_smtbx_masks_void_truncation_radius 1.2
_olex2_submission_special_instructions 'No special instructions were received'
_oxdiff_exptl_absorpt_empirical_details
;
Empirical correction (ABSPACK) includes:
- Absorption correction using spherical harmonics
- Frame scaling
;
_oxdiff_exptl_absorpt_empirical_full_max 5.992
_oxdiff_exptl_absorpt_empirical_full_min 0.508

loop_
_space_group_symop_operation_xyz
'x, y, z'
'-x+1/2, y+1/2, -z+1/2'
'-x, -y, -z'
'x-1/2, -y-1/2, z-1/2'

loop_
_atom_site_label
_atom_site_type_symbol
_atom_site_fract_x
_atom_site_fract_y
_atom_site_fract_z
_atom_site_U_iso_or_equiv
_atom_site_adp_type
_atom_site_occupancy
_atom_site_site_symmetry_order
_atom_site_calc_flag
_atom_site_refinement_flags_posn
_atom_site_refinement_flags_adp
_atom_site_refinement_flags_occupancy
_atom_site_disorder_assembly
_atom_site_disorder_group
Br2 Br 0.21209(4) 0.26542(2) 0.62183(2) 0.06294(11) Uani 1 1 d . . . . .
Br1 Br 0.48871(4) 0.21936(2) 0.56036(2) 0.07377(13) Uani 1 1 d . . . . .
Cu2 Cu 0.26845(4) 0.20472(2) 0.56966(2) 0.05271(12) Uani 1 1 d . . . . .
Cu1 Cu 0.39461(5) 0.28662(2) 0.58028(2) 0.05504(12) Uani 1 1 d . . . . .
P1 P 0.34769(7) 0.33021(2) 0.51019(3) 0.04779(16) Uani 1 1 d . . . . .
P3 P 0.25275(7) 0.13781(2) 0.60014(3) 0.04692(16) Uani 1 1 d . . . . .
P4 P 0.14976(8) 0.18732(2) 0.49121(3) 0.04995(17) Uani 1 1 d . . . . .
P2 P 0.50427(8) 0.33878(2) 0.62804(3) 0.05090(17) Uani 1 1 d . . . . .
N1 N 0.4169(2) 0.50150(7) 0.61657(11) 0.0512(6) Uani 1 1 d . . . . .
N2 N 0.2782(2) 0.49448(7) 0.50994(11) 0.0515(6) Uani 1 1 d . . . . .
N3 N 0.1219(3) 0.04218(8) 0.39295(11) 0.0628(7) Uani 1 1 d . . . . .
N4 N 0.2215(3) -0.00289(8) 0.49024(12) 0.0625(7) Uani 1 1 d . . . . .
C1 C 0.5292(3) 0.52296(9) 0.63324(12) 0.0520(7) Uani 1 1 d . . . . .
C4 C 0.1627(3) 0.12924(8) 0.49162(11) 0.0475(6) Uani 1 1 d . . . . .
C6 C 0.2089(3) 0.10742(8) 0.53804(11) 0.0475(6) Uani 1 1 d . . . . .
C8 C 0.1229(3) 0.12845(9) 0.63563(12) 0.0535(7) Uani 1 1 d . . . . .
C10 C 0.3734(3) 0.38327(8) 0.54027(12) 0.0484(6) Uani 1 1 d . . . . .
C12 C 0.4564(3) 0.32798(8) 0.46365(13) 0.0522(7) Uani 1 1 d . . . . .
C14 C 0.4581(3) 0.42661(8) 0.61504(13) 0.0531(7) Uani 1 1 d . . . . .
H14 H 0.505516 0.429316 0.649689 0.064 Uiso 1 1 calc R U . . .
C16 C 0.1294(3) 0.10602(9) 0.44483(12) 0.0544(7) Uani 1 1 d . . . . .
H16 H 0.093607 0.120349 0.413232 0.065 Uiso 1 1 calc R U . . .
C18 C 0.4050(3) 0.46228(8) 0.58885(13) 0.0496(6) Uani 1 1 d . . . . .
C20 C 0.3366(3) 0.45877(8) 0.53796(12) 0.0480(6) Uani 1 1 d . . . . .
C22 C 0.3215(3) 0.52270(9) 0.63614(13) 0.0556(7) Uani 1 1 d . . . . .
C24 C 0.3858(3) 0.10679(9) 0.63250(12) 0.0529(7) Uani 1 1 d . . . . .
C26 C 0.4429(3) 0.38671(8) 0.59129(12) 0.0504(6) Uani 1 1 d . . . . .
C28 C 0.2254(3) 0.06391(8) 0.53692(12) 0.0513(6) Uani 1 1 d . . . . .
H28 H 0.257037 0.049354 0.568870 0.062 Uiso 1 1 calc R U . . .
C30 C 0.1473(3) 0.06265(9) 0.44335(12) 0.0548(7) Uani 1 1 d . . . . .
C32 C 0.3313(3) 0.53415(9) 0.50751(15) 0.0599(8) Uani 1 1 d . . . . .
H32 H 0.413172 0.542488 0.523988 0.072 Uiso 1 1 calc R U . . .
C34 C 0.1961(3) 0.04115(8) 0.48961(12) 0.0522(7) Uani 1 1 d . . . . .
C36 C 0.5044(4) 0.55805(9) 0.66334(13) 0.0598(8) Uani 1 1 d . . . . .
C38 C 0.6744(3) 0.34258(10) 0.63146(15) 0.0637(8) Uani 1 1 d . . . . .
C40 C 0.3216(3) 0.41921(8) 0.51391(12) 0.0518(6) Uani 1 1 d . . . . .
H40 H 0.275444 0.416728 0.478992 0.062 Uiso 1 1 calc R U . . .
C42 C -0.0199(3) 0.19487(10) 0.48065(14) 0.0624(8) Uani 1 1 d . . . . .
C44 C 0.3734(4) 0.55752(9) 0.66532(13) 0.0625(8) Uani 1 1 d . . . . .
C46 C 0.1942(3) 0.33594(9) 0.46818(14) 0.0556(7) Uani 1 1 d . . . . .
C48 C 0.1980(4) 0.20026(10) 0.42796(13) 0.0622(8) Uani 1 1 d . . . . .
C50 C 0.2042(4) 0.04305(10) 0.35688(14) 0.0683(9) Uani 1 1 d . . . . .
C52 C 0.4747(4) 0.35136(9) 0.69413(13) 0.0599(8) Uani 1 1 d . . . . .
C54 C 0.6473(3) 0.51414(12) 0.62219(15) 0.0664(8) Uani 1 1 d . . . . .
H54 H 0.662618 0.490472 0.601287 0.080 Uiso 1 1 calc R U . . .
C56 C 0.0016(4) 0.03379(9) 0.36541(14) 0.0648(9) Uani 1 1 d . . . . .
C58 C 0.5393(4) 0.35985(10) 0.45734(16) 0.0655(8) Uani 1 1 d . . . . .
H58 H 0.540929 0.384837 0.478094 0.079 Uiso 1 1 calc R U . . .
C60 C 0.1790(3) 0.34677(11) 0.41567(16) 0.0677(9) Uani 1 1 d . . . . .
H60 H 0.250702 0.351257 0.399318 0.081 Uiso 1 1 calc R U . . .
C62 C 0.1591(3) 0.49511(10) 0.48156(16) 0.0644(8) Uani 1 1 d . . . . .
H62 H 0.101884 0.472042 0.477081 0.077 Uiso 1 1 calc R U . . .
C64 C 0.1375(5) 0.03173(10) 0.30646(14) 0.0766(11) Uani 1 1 d . . . . .
C66 C 0.2451(4) 0.55883(10) 0.47729(18) 0.0743(10) Uani 1 1 d . . . . .
H66 H 0.256023 0.587679 0.468721 0.089 Uiso 1 1 calc R U . . .
C68 C 0.6201(4) 0.35590(12) 0.42111(19) 0.0773(10) Uani 1 1 d . . . . .
H68 H 0.677040 0.378138 0.417199 0.093 Uiso 1 1 calc R U . . .
C70 C 0.4899(4) 0.10481(12) 0.60725(16) 0.0717(9) Uani 1 1 d . . . . .
H70 H 0.488626 0.119334 0.574638 0.086 Uiso 1 1 calc R U . . .
C72 C 0.0102(5) 0.02608(10) 0.31180(14) 0.0773(12) Uani 1 1 d . . . . .
C74 C 0.0652(4) 0.09000(11) 0.63998(18) 0.0738(10) Uani 1 1 d . . . . .
H74 H 0.098198 0.065250 0.626344 0.089 Uiso 1 1 calc R U . . .
C76 C 0.1368(4) 0.53462(12) 0.46080(18) 0.0749(10) Uani 1 1 d . . . . .
H76 H 0.061691 0.544032 0.439120 0.090 Uiso 1 1 calc R U . . .
C78 C 0.1403(5) -0.03427(11) 0.46813(17) 0.0769(11) Uani 1 1 d . . . . .
H78 H 0.059657 -0.030115 0.447337 0.092 Uiso 1 1 calc R U . . .
C80 C 0.3273(4) -0.02160(11) 0.51709(19) 0.0808(11) Uani 1 1 d . . . . .
H80 H 0.398207 -0.007310 0.536173 0.097 Uiso 1 1 calc R U . . .
C82 C 0.3014(4) 0.18065(13) 0.41411(18) 0.0803(11) Uani 1 1 d . . . . .
H82 H 0.345118 0.159704 0.436682 0.096 Uiso 1 1 calc R U . . .
C84 C 0.3913(4) 0.08562(13) 0.68007(15) 0.0720(9) Uani 1 1 d . . . . .
H84 H 0.322099 0.086524 0.698592 0.086 Uiso 1 1 calc R U . . .
C86 C 0.5652(5) 0.34831(13) 0.73922(17) 0.0842(12) Uani 1 1 d . . . . .
H86 H 0.648889 0.340615 0.736392 0.101 Uiso 1 1 calc R U . . .
C88 C -0.1111(4) 0.03282(11) 0.38398(17) 0.0758(10) Uani 1 1 d . . . . .
H88 H -0.115148 0.038603 0.420107 0.091 Uiso 1 1 calc R U . . .
C90 C 0.6188(4) 0.32061(14) 0.39119(19) 0.0824(11) Uani 1 1 d . . . . .
H90 H 0.674389 0.318093 0.366227 0.099 Uiso 1 1 calc R U . . .
C92 C 0.4574(4) 0.29191(12) 0.4334(2) 0.0811(12) Uani 1 1 d . . . . .
H92 H 0.402441 0.269184 0.437778 0.097 Uiso 1 1 calc R U . . .
C23 C 0.5993(4) 0.06142(14) 0.6755(2) 0.0873(13) Uani 1 1 d . . . . .
H23 H 0.672225 0.045973 0.690390 0.105 Uiso 1 1 calc R U . . .
C47 C 0.2951(5) 0.58369(13) 0.69040(17) 0.0873(14) Uani 1 1 d . . . . .
H47 H 0.328205 0.607467 0.710831 0.105 Uiso 1 1 calc R U . . .
C3 C 0.5950(4) 0.08207(14) 0.6289(2) 0.0836(11) Uani 1 1 d . . . . .
H3 H 0.665061 0.080877 0.610865 0.100 Uiso 1 1 calc R U . . .
C49 C 0.1969(4) 0.51227(16) 0.63087(19) 0.0837(11) Uani 1 1 d . . . . .
H49 H 0.163321 0.488139 0.611301 0.100 Uiso 1 1 calc R U . . .
C25 C 0.6042(5) 0.58519(13) 0.68349(17) 0.0878(14) Uani 1 1 d . . . . .
H25 H 0.590106 0.609428 0.703640 0.105 Uiso 1 1 calc R U . . .
C51 C -0.0878(4) 0.12130(13) 0.68455(18) 0.0796(11) Uani 1 1 d . . . . .
H51 H -0.161603 0.119197 0.700062 0.096 Uiso 1 1 calc R U . . .
C13 C 0.3531(4) 0.36193(14) 0.69958(18) 0.0819(11) Uani 1 1 d . . . . .
H13 H 0.289487 0.363311 0.669068 0.098 Uiso 1 1 calc R U . . .
C53 C 0.1385(5) 0.23214(13) 0.39567(17) 0.0857(12) Uani 1 1 d . . . . .
H53 H 0.068604 0.246586 0.405342 0.103 Uiso 1 1 calc R U . . .
C27 C 0.3301(5) 0.05385(14) 0.3655(2) 0.0879(12) Uani 1 1 d . . . . .
H27 H 0.373689 0.061091 0.399749 0.105 Uiso 1 1 calc R U . . .
C55 C 0.7422(4) 0.54169(17) 0.64326(19) 0.0911(14) Uani 1 1 d . . . . .
H55 H 0.825003 0.536761 0.636609 0.109 Uiso 1 1 calc R U . . .
C7 C 0.4127(6) 0.36784(15) 0.79330(19) 0.1012(16) Uani 1 1 d . . . . .
H7 H 0.391341 0.373813 0.827086 0.121 Uiso 1 1 calc R U . . .
C57 C -0.0396(4) 0.08702(13) 0.6638(2) 0.0827(12) Uani 1 1 d . . . . .
H57 H -0.078798 0.060286 0.665703 0.099 Uiso 1 1 calc R U . . .
C29 C 0.1960(6) -0.07199(11) 0.4813(2) 0.0956(15) Uani 1 1 d . . . . .
H29 H 0.161192 -0.099032 0.471596 0.115 Uiso 1 1 calc R U . . .
C59 C -0.1017(7) 0.01602(13) 0.27716(19) 0.1036(19) Uani 1 1 d . . . . .
H59 H -0.099889 0.010305 0.240829 0.124 Uiso 1 1 calc R U . . .
C15 C 0.1726(6) 0.57396(19) 0.6845(2) 0.1049(18) Uani 1 1 d . . . . .
H15 H 0.118680 0.591673 0.700599 0.126 Uiso 1 1 calc R U . . .
C61 C 0.7467(4) 0.37646(13) 0.6511(3) 0.0961(16) Uani 1 1 d . . . . .
H61 H 0.707393 0.400161 0.664261 0.115 Uiso 1 1 calc R U . . .
C31 C 0.4990(5) 0.06298(16) 0.70065(19) 0.0916(13) Uani 1 1 d . . . . .
H31 H 0.502037 0.048240 0.733211 0.110 Uiso 1 1 calc R U . . .
C63 C 0.5373(5) 0.28858(15) 0.3970(2) 0.0995(16) Uani 1 1 d . . . . .
H63 H 0.535824 0.263863 0.375739 0.119 Uiso 1 1 calc R U . . .
C2 C -0.2189(5) 0.02306(14) 0.3479(2) 0.0972(15) Uani 1 1 d . . . . .
H2 H -0.298103 0.022296 0.359391 0.117 Uiso 1 1 calc R U . . .
C65 C 0.3237(6) 0.37040(16) 0.7485(2) 0.0979(14) Uani 1 1 d . . . . .
H65 H 0.240124 0.378191 0.751401 0.117 Uiso 1 1 calc R U . . .
C33 C 0.3137(6) -0.06415(13) 0.5118(2) 0.1003(16) Uani 1 1 d . . . . .
H33 H 0.373488 -0.084882 0.526239 0.120 Uiso 1 1 calc R U . . .
C67 C 0.0603(4) 0.35121(16) 0.3864(2) 0.0944(14) Uani 1 1 d . . . . .
H67 H 0.050851 0.359362 0.350172 0.113 Uiso 1 1 calc R U . . .
C17 C 0.7204(5) 0.57625(17) 0.6738(2) 0.1016(17) Uani 1 1 d . . . . .
H17 H 0.788624 0.594033 0.688106 0.122 Uiso 1 1 calc R U . . .
C69 C 0.3418(6) 0.19135(19) 0.3675(2) 0.1087(18) Uani 1 1 d . . . . .
H69 H 0.412169 0.177131 0.357910 0.130 Uiso 1 1 calc R U . . .
C35 C 0.0762(6) 0.16251(12) 0.6584(2) 0.1041(18) Uani 1 1 d . . . . .
H35 H 0.116086 0.189237 0.657612 0.125 Uiso 1 1 calc R U . . .
C71 C 0.0909(4) 0.32819(19) 0.4911(2) 0.1019(16) Uani 1 1 d . . . . .
H71 H 0.100485 0.320150 0.527338 0.122 Uiso 1 1 calc R U . . .
C9 C -0.2117(7) 0.01452(16) 0.2958(3) 0.117(2) Uani 1 1 d . . . . .
H9 H -0.286323 0.007352 0.272127 0.140 Uiso 1 1 calc R U . . .
C73 C 0.5331(7) 0.35657(17) 0.78888(18) 0.1064(18) Uani 1 1 d . . . . .
H73 H 0.595166 0.354362 0.819836 0.128 Uiso 1 1 calc R U . . .
C37 C 0.8750(5) 0.37715(16) 0.6523(3) 0.112(2) Uani 1 1 d . . . . .
H37 H 0.922976 0.400994 0.666372 0.134 Uiso 1 1 calc R U . . .
C75 C 0.1217(5) 0.5390(2) 0.6558(2) 0.115(2) Uani 1 1 d . . . . .
H75 H 0.034496 0.533111 0.653068 0.138 Uiso 1 1 calc R U . . .
C19 C -0.0716(5) 0.20872(19) 0.5221(2) 0.1066(17) Uani 1 1 d . . . . .
H19 H -0.018745 0.216748 0.554133 0.128 Uiso 1 1 calc R U . . .
C77 C -0.0281(6) 0.15882(16) 0.6827(3) 0.116(2) Uani 1 1 d . U . . .
H77 H -0.058707 0.183074 0.698339 0.139 Uiso 1 1 calc R U . . .
C39 C 0.2834(7) 0.2216(2) 0.3354(2) 0.1144(19) Uani 1 1 d . U . . .
H39 H 0.311903 0.228409 0.303282 0.137 Uiso 1 1 calc R U . . .
C79 C -0.0414(5) 0.3441(2) 0.4084(3) 0.1202(19) Uani 1 1 d . U . . .
H79 H -0.122831 0.347363 0.387925 0.144 Uiso 1 1 calc R U . . .
C5 C 0.1814(8) 0.24273(18) 0.3495(2) 0.119(2) Uani 1 1 d . . . . .
H5 H 0.140972 0.264526 0.327407 0.143 Uiso 1 1 calc R U . . .
C81 C 0.3902(7) 0.05351(18) 0.3207(3) 0.118(2) Uani 1 1 d . . . . .
H81 H 0.476138 0.061320 0.324157 0.142 Uiso 1 1 calc R U . . .
C41 C 0.7337(5) 0.31096(19) 0.6106(3) 0.128(2) Uani 1 1 d . U . . .
H41 H 0.686666 0.287244 0.595591 0.154 Uiso 1 1 calc R U . . .
C83 C -0.2782(5) 0.2023(3) 0.4706(3) 0.138(3) Uani 1 1 d . . . . .
H83 H -0.365289 0.208862 0.465208 0.166 Uiso 1 1 calc R U . . .
C21 C -0.1004(5) 0.1830(2) 0.4360(3) 0.123(2) Uani 1 1 d . U . . .
H21 H -0.067179 0.173164 0.406034 0.148 Uiso 1 1 calc R U . . .
C85 C -0.0283(5) 0.3322(2) 0.4610(3) 0.128(2) Uani 1 1 d . U . . .
H85 H -0.100591 0.326651 0.476540 0.154 Uiso 1 1 calc R U . . .
C43 C 0.9320(5) 0.3438(2) 0.6335(3) 0.136(3) Uani 1 1 d . . . . .
H43 H 1.020933 0.342911 0.636530 0.164 Uiso 1 1 calc R U . . .
C87 C -0.2026(7) 0.2114(3) 0.5184(3) 0.145(3) Uani 1 1 d . U . . .
H87 H -0.238781 0.219279 0.548300 0.174 Uiso 1 1 calc R U . . .
C11 C -0.2296(6) 0.1849(2) 0.4335(3) 0.134(2) Uani 1 1 d . U . . .
H11 H -0.283114 0.173156 0.403816 0.161 Uiso 1 1 calc R U . . .
C89 C 0.8615(6) 0.3122(2) 0.6105(4) 0.149(2) Uani 1 1 d . U . . .
H89 H 0.899834 0.290081 0.593821 0.179 Uiso 1 1 calc R U . . .
C45 C 0.2001(7) 0.03085(15) 0.26316(19) 0.1038(15) Uani 1 1 d . U . . .
H45 H 0.157577 0.022882 0.229010 0.125 Uiso 1 1 calc R U . . .
C91 C 0.3233(8) 0.04165(18) 0.2709(3) 0.1168(18) Uani 1 1 d . U . . .
H91 H 0.366290 0.041184 0.241440 0.140 Uiso 1 1 calc R U . . .

loop_
_atom_site_aniso_label
_atom_site_aniso_U_11
_atom_site_aniso_U_22
_atom_site_aniso_U_33
_atom_site_aniso_U_23
_atom_site_aniso_U_13
_atom_site_aniso_U_12
Br2 0.0768(2) 0.04604(16) 0.0702(2) -0.00762(13) 0.02465(18) -0.00581(13)
Br1 0.0634(2) 0.04792(18) 0.1137(3) -0.00673(17) 0.0256(2) -0.00395(13)
Cu2 0.0628(3) 0.0421(2) 0.0515(2) -0.00390(16) 0.0048(2) -0.00707(17)
Cu1 0.0674(3) 0.0399(2) 0.0560(3) 0.00307(16) 0.0052(2) -0.00482(17)
P1 0.0558(4) 0.0384(3) 0.0466(4) 0.0003(2) 0.0011(3) -0.0067(3)
P3 0.0581(4) 0.0401(3) 0.0404(3) -0.0026(2) 0.0019(3) -0.0056(3)
P4 0.0600(4) 0.0430(3) 0.0444(4) -0.0005(3) 0.0017(3) 0.0011(3)
P2 0.0587(4) 0.0412(3) 0.0490(4) 0.0006(3) -0.0020(3) 0.0002(3)
N1 0.0474(13) 0.0441(11) 0.0596(15) -0.0099(10) 0.0020(11) -0.0016(9)
N2 0.0533(14) 0.0400(11) 0.0593(15) 0.0041(10) 0.0034(11) -0.0025(9)
N3 0.087(2) 0.0567(14) 0.0433(14) -0.0119(10) 0.0061(13) -0.0082(13)
N4 0.084(2) 0.0433(12) 0.0579(16) -0.0083(10) 0.0065(14) -0.0027(12)
C1 0.0565(17) 0.0473(14) 0.0487(16) 0.0030(11) -0.0007(13) -0.0086(12)
C4 0.0556(16) 0.0439(13) 0.0413(14) -0.0015(10) 0.0035(12) -0.0015(11)
C6 0.0546(16) 0.0428(12) 0.0432(14) -0.0014(10) 0.0023(12) -0.0079(11)
C8 0.0647(19) 0.0488(14) 0.0442(15) -0.0001(11) 0.0009(13) -0.0048(12)
C10 0.0551(16) 0.0385(12) 0.0496(15) -0.0007(10) 0.0029(13) -0.0063(11)
C12 0.0548(17) 0.0440(13) 0.0540(17) 0.0030(11) -0.0021(13) -0.0027(11)
C14 0.0559(17) 0.0438(13) 0.0550(17) -0.0042(11) -0.0040(14) -0.0022(11)
C16 0.069(2) 0.0525(15) 0.0388(14) -0.0022(11) 0.0012(13) -0.0029(13)
C18 0.0502(16) 0.0399(13) 0.0575(17) -0.0041(11) 0.0052(13) -0.0044(11)
C20 0.0485(15) 0.0414(13) 0.0528(16) 0.0034(11) 0.0049(12) -0.0050(10)
C22 0.0557(17) 0.0545(15) 0.0557(17) 0.0018(12) 0.0062(14) 0.0120(13)
C24 0.0632(18) 0.0477(14) 0.0453(15) -0.0032(11) 0.0020(13) -0.0056(12)
C26 0.0543(16) 0.0422(13) 0.0522(16) -0.0007(11) 0.0013(13) -0.0026(11)
C28 0.0639(18) 0.0442(13) 0.0444(15) -0.0015(11) 0.0048(13) -0.0040(12)
C30 0.071(2) 0.0484(14) 0.0439(15) -0.0089(11) 0.0057(14) -0.0079(13)
C32 0.0617(19) 0.0436(14) 0.071(2) 0.0036(13) 0.0017(16) -0.0072(12)
C34 0.0652(18) 0.0406(13) 0.0505(16) -0.0049(11) 0.0090(14) -0.0045(12)
C36 0.082(2) 0.0481(15) 0.0473(16) -0.0015(12) 0.0060(15) -0.0081(14)
C38 0.063(2) 0.0601(17) 0.064(2) -0.0044(14) -0.0017(16) 0.0034(14)
C40 0.0590(17) 0.0439(13) 0.0492(16) 0.0013(11) -0.0001(13) -0.0048(11)
C42 0.069(2) 0.0587(17) 0.0566(19) -0.0026(13) 0.0027(16) 0.0075(14)
C44 0.091(3) 0.0469(15) 0.0490(17) 0.0021(12) 0.0095(16) 0.0126(15)
C46 0.0551(17) 0.0473(14) 0.0622(18) 0.0037(12) 0.0032(14) -0.0076(12)
C48 0.084(2) 0.0524(16) 0.0485(17) -0.0004(12) 0.0066(16) -0.0112(15)
C50 0.103(3) 0.0502(16) 0.0547(19) -0.0031(13) 0.0224(19) 0.0065(16)
C52 0.078(2) 0.0431(14) 0.0553(18) 0.0018(12) 0.0019(16) -0.0029(13)
C54 0.0550(19) 0.081(2) 0.061(2) 0.0016(16) 0.0044(16) -0.0088(15)
C56 0.093(3) 0.0455(14) 0.0502(17) -0.0059(12) -0.0045(17) -0.0078(15)
C58 0.070(2) 0.0526(16) 0.075(2) 0.0017(15) 0.0169(18) -0.0070(14)
C60 0.058(2) 0.077(2) 0.063(2) 0.0124(16) -0.0031(16) -0.0066(15)
C62 0.0530(18) 0.0549(16) 0.082(2) 0.0096(15) 0.0010(17) -0.0019(13)
C64 0.132(4) 0.0510(17) 0.0482(18) -0.0023(13) 0.020(2) 0.0134(19)
C66 0.085(3) 0.0454(15) 0.088(3) 0.0124(15) 0.001(2) 0.0038(15)
C68 0.073(2) 0.073(2) 0.090(3) 0.0083(19) 0.025(2) -0.0104(17)
C70 0.071(2) 0.077(2) 0.067(2) 0.0127(17) 0.0108(18) 0.0076(17)
C72 0.131(4) 0.0459(16) 0.0463(18) -0.0081(12) -0.010(2) 0.0046(18)
C74 0.074(2) 0.0525(17) 0.098(3) -0.0083(17) 0.023(2) -0.0126(15)
C76 0.063(2) 0.067(2) 0.090(3) 0.0172(18) 0.0005(19) 0.0108(16)
C78 0.108(3) 0.0501(17) 0.071(2) -0.0135(15) 0.008(2) -0.0151(17)
C80 0.093(3) 0.0591(19) 0.087(3) -0.0051(18) 0.005(2) 0.0118(18)
C82 0.090(3) 0.078(2) 0.077(3) -0.0053(19) 0.028(2) -0.014(2)
C84 0.069(2) 0.089(2) 0.056(2) 0.0171(17) 0.0042(17) 0.0038(18)
C86 0.105(3) 0.084(2) 0.057(2) 0.0036(18) -0.005(2) 0.020(2)
C88 0.088(3) 0.067(2) 0.066(2) -0.0037(16) -0.003(2) -0.0160(18)
C90 0.073(3) 0.098(3) 0.080(3) -0.005(2) 0.024(2) -0.007(2)
C92 0.087(3) 0.066(2) 0.098(3) -0.0245(19) 0.037(2) -0.0233(18)
C23 0.070(3) 0.087(3) 0.096(3) 0.020(2) -0.009(2) 0.015(2)
C47 0.133(4) 0.071(2) 0.060(2) 0.0017(17) 0.022(2) 0.039(2)
C3 0.065(2) 0.096(3) 0.091(3) 0.009(2) 0.015(2) 0.013(2)
C49 0.055(2) 0.115(3) 0.079(3) -0.009(2) 0.0045(19) 0.008(2)
C25 0.123(4) 0.072(2) 0.064(2) -0.0132(18) 0.004(2) -0.039(2)
C51 0.088(3) 0.084(2) 0.072(2) 0.0035(19) 0.029(2) -0.013(2)
C13 0.079(3) 0.097(3) 0.068(2) -0.009(2) 0.008(2) -0.004(2)
C53 0.122(4) 0.071(2) 0.062(2) 0.0112(17) 0.010(2) -0.003(2)
C27 0.104(4) 0.082(3) 0.085(3) 0.000(2) 0.038(3) 0.006(2)
C55 0.064(2) 0.136(4) 0.072(3) 0.009(3) 0.006(2) -0.035(2)
C7 0.160(5) 0.085(3) 0.061(3) -0.005(2) 0.027(3) 0.010(3)
C57 0.080(3) 0.068(2) 0.105(3) 0.002(2) 0.028(2) -0.0198(18)
C29 0.151(5) 0.0460(18) 0.089(3) -0.0132(18) 0.020(3) -0.008(2)
C59 0.172(6) 0.066(2) 0.058(2) -0.0137(18) -0.024(3) -0.004(3)
C15 0.115(4) 0.129(4) 0.073(3) 0.004(3) 0.023(3) 0.061(3)
C61 0.067(3) 0.069(2) 0.148(5) -0.015(3) 0.005(3) -0.0024(18)
C31 0.089(3) 0.110(3) 0.073(3) 0.037(2) 0.005(2) 0.015(2)
C63 0.101(3) 0.099(3) 0.109(4) -0.046(3) 0.050(3) -0.024(3)
C2 0.100(3) 0.078(2) 0.102(4) 0.006(2) -0.020(3) -0.021(2)
C65 0.108(4) 0.105(3) 0.088(3) -0.014(3) 0.038(3) 0.003(3)
C33 0.143(5) 0.055(2) 0.102(4) -0.002(2) 0.017(3) 0.022(2)
C67 0.073(3) 0.120(3) 0.081(3) 0.034(3) -0.013(2) -0.010(2)
C17 0.108(4) 0.119(4) 0.071(3) -0.005(3) -0.002(3) -0.063(3)
C69 0.125(4) 0.114(4) 0.098(4) -0.023(3) 0.052(3) -0.043(3)
C35 0.144(5) 0.0529(19) 0.136(5) -0.016(2) 0.083(4) -0.020(2)
C71 0.067(3) 0.155(5) 0.081(3) 0.038(3) 0.003(2) -0.007(3)
C9 0.145(6) 0.088(3) 0.094(4) -0.002(3) -0.049(4) -0.024(3)
C73 0.155(5) 0.111(3) 0.048(2) 0.002(2) 0.002(3) 0.026(3)
C37 0.065(3) 0.096(3) 0.171(6) -0.016(3) 0.007(3) -0.013(2)
C75 0.065(3) 0.181(6) 0.100(4) 0.003(4) 0.019(3) 0.040(3)
C19 0.073(3) 0.154(5) 0.091(4) -0.043(3) 0.008(3) 0.009(3)
C77 0.142(4) 0.084(3) 0.149(5) -0.020(3) 0.099(4) -0.010(3)
C39 0.163(5) 0.115(4) 0.069(3) -0.004(3) 0.032(3) -0.052(4)
C79 0.064(3) 0.172(4) 0.115(4) 0.052(3) -0.013(3) -0.008(3)
C5 0.191(7) 0.094(3) 0.064(3) 0.026(2) 0.001(4) -0.034(4)
C81 0.132(5) 0.100(3) 0.138(6) 0.016(3) 0.068(4) 0.021(3)
C41 0.076(3) 0.117(3) 0.191(5) -0.076(4) 0.018(3) -0.002(3)
C83 0.064(3) 0.213(7) 0.136(6) -0.055(5) 0.010(3) 0.019(4)
C21 0.080(3) 0.165(4) 0.115(4) -0.063(3) -0.012(3) 0.032(3)
C85 0.061(3) 0.197(5) 0.125(4) 0.052(4) 0.012(3) -0.004(3)
C43 0.066(3) 0.141(5) 0.203(8) -0.058(5) 0.027(4) -0.007(3)
C87 0.095(4) 0.201(6) 0.139(5) -0.054(5) 0.020(4) 0.018(4)
C11 0.088(3) 0.171(5) 0.133(4) -0.055(4) -0.013(3) 0.021(3)
C89 0.090(3) 0.149(4) 0.208(6) -0.082(4) 0.026(4) 0.001(3)
C45 0.172(4) 0.083(3) 0.061(2) 0.0025(19) 0.032(3) 0.031(3)
C91 0.168(5) 0.105(3) 0.088(3) 0.014(3) 0.053(4) 0.033(3)

loop_
_atom_type_symbol
_atom_type_description
_atom_type_scat_dispersion_real
_atom_type_scat_dispersion_imag
_atom_type_scat_source
C C 0.0181 0.0091 'International Tables Vol C Tables 4.2.6.8 and 6.1.1.4'
H H 0.0000 0.0000 'International Tables Vol C Tables 4.2.6.8 and 6.1.1.4'
Br Br -0.6763 1.2805 'International Tables Vol C Tables 4.2.6.8 and 6.1.1.4'
Cu Cu -1.9646 0.5888 'International Tables Vol C Tables 4.2.6.8 and 6.1.1.4'
N N 0.0311 0.0180 'International Tables Vol C Tables 4.2.6.8 and 6.1.1.4'
P P 0.2955 0.4335 'International Tables Vol C Tables 4.2.6.8 and 6.1.1.4'

loop_
_geom_angle_atom_site_label_1
_geom_angle_atom_site_label_2
_geom_angle_atom_site_label_3
_geom_angle
_geom_angle_site_symmetry_1
_geom_angle_site_symmetry_3
_geom_angle_publ_flag
Cu2 Br2 Cu1 72.137(17) . . ?
Cu1 Br1 Cu2 72.723(18) . . ?
Br2 Cu2 Br1 103.570(19) . . ?
Br2 Cu2 Cu1 54.122(15) . . ?
Br1 Cu2 Cu1 53.222(15) . . ?
P3 Cu2 Br2 119.91(3) . . ?
P3 Cu2 Br1 109.63(3) . . ?
P3 Cu2 Cu1 148.83(3) . . ?
P4 Cu2 Br2 120.94(3) . . ?
P4 Cu2 Br1 111.78(3) . . ?
P4 Cu2 Cu1 119.01(3) . . ?
P4 Cu2 P3 90.81(3) . . ?
Br2 Cu1 Cu2 53.741(14) . . ?
Br1 Cu1 Br2 103.992(18) . . ?
Br1 Cu1 Cu2 54.055(15) . . ?
P1 Cu1 Br2 114.69(3) . . ?
P1 Cu1 Br1 114.33(3) . . ?
P1 Cu1 Cu2 115.49(3) . . ?
P1 Cu1 P2 90.63(3) . . ?
P2 Cu1 Br2 110.26(3) . . ?
P2 Cu1 Br1 123.19(3) . . ?
P2 Cu1 Cu2 152.92(3) . . ?
C10 P1 Cu1 103.09(10) . . ?
C12 P1 Cu1 114.62(10) . . ?
C12 P1 C10 103.94(13) . . ?
C12 P1 C46 104.00(15) . . ?
C46 P1 Cu1 126.15(10) . . ?
C46 P1 C10 102.29(13) . . ?
C6 P3 Cu2 102.25(9) . . ?
C8 P3 Cu2 115.55(10) . . ?
C8 P3 C6 103.69(13) . . ?
C8 P3 C24 107.56(14) . . ?
C24 P3 Cu2 124.01(10) . . ?
C24 P3 C6 100.34(13) . . ?
C4 P4 Cu2 101.92(9) . . ?
C42 P4 Cu2 120.37(12) . . ?
C42 P4 C4 101.82(14) . . ?
C42 P4 C48 105.57(17) . . ?
C48 P4 Cu2 121.89(12) . . ?
C48 P4 C4 101.29(14) . . ?
C26 P2 Cu1 102.29(10) . . ?
C38 P2 Cu1 120.24(11) . . ?
C38 P2 C26 104.00(15) . . ?
C52 P2 Cu1 120.24(11) . . ?
C52 P2 C26 100.95(14) . . ?
C52 P2 C38 105.88(17) . . ?
C1 N1 C18 125.3(3) . . ?
C22 N1 C1 108.3(2) . . ?
C22 N1 C18 126.1(3) . . ?
C32 N2 C20 126.0(3) . . ?
C62 N2 C20 125.1(2) . . ?
C62 N2 C32 108.8(2) . . ?
C50 N3 C30 123.1(3) . . ?
C50 N3 C56 108.4(3) . . ?
C56 N3 C30 124.3(3) . . ?
C78 N4 C34 126.4(3) . . ?
C80 N4 C34 125.1(3) . . ?
C80 N4 C78 108.4(3) . . ?
N1 C1 C36 108.5(3) . . ?
C54 C1 N1 128.8(3) . . ?
C54 C1 C36 122.7(3) . . ?
C6 C4 P4 121.0(2) . . ?
C6 C4 C16 118.3(2) . . ?
C16 C4 P4 120.7(2) . . ?
C4 C6 P3 118.62(19) . . ?
C28 C6 P3 121.2(2) . . ?
C28 C6 C4 120.2(3) . . ?
C74 C8 P3 125.5(3) . . ?
C35 C8 P3 117.2(3) . . ?
C35 C8 C74 117.3(4) . . ?
C26 C10 P1 118.7(2) . . ?
C40 C10 P1 121.4(2) . . ?
C40 C10 C26 119.9(2) . . ?
C58 C12 P1 123.8(3) . . ?
C58 C12 C92 118.3(3) . . ?
C92 C12 P1 117.9(3) . . ?
C18 C14 H14 119.5 . . ?
C18 C14 C26 121.1(3) . . ?
C26 C14 H14 119.5 . . ?
C4 C16 H16 119.1 . . ?
C30 C16 C4 121.7(3) . . ?
C30 C16 H16 119.1 . . ?
C14 C18 N1 118.2(3) . . ?
C14 C18 C20 120.0(3) . . ?
C20 C18 N1 121.7(3) . . ?
C18 C20 N2 121.9(2) . . ?
C18 C20 C40 119.3(3) . . ?
C40 C20 N2 118.7(3) . . ?
N1 C22 C44 108.5(3) . . ?
C49 C22 N1 128.5(3) . . ?
C49 C22 C44 122.9(3) . . ?
C70 C24 P3 116.8(2) . . ?
C84 C24 P3 125.1(3) . . ?
C84 C24 C70 118.0(3) . . ?
C10 C26 P2 120.2(2) . . ?
C10 C26 C14 118.8(3) . . ?
C14 C26 P2 120.9(2) . . ?
C6 C28 H28 119.4 . . ?
C6 C28 C34 121.1(3) . . ?
C34 C28 H28 119.4 . . ?
C16 C30 N3 117.8(3) . . ?
C16 C30 C34 119.7(3) . . ?
C34 C30 N3 122.4(3) . . ?
N2 C32 H32 126.4 . . ?
C66 C32 N2 107.3(3) . . ?
C66 C32 H32 126.4 . . ?
C28 C34 N4 118.7(3) . . ?
C30 C34 N4 122.3(3) . . ?
C30 C34 C28 118.9(3) . . ?
C1 C36 C44 107.0(3) . . ?
C1 C36 C25 118.6(4) . . ?
C25 C36 C44 134.3(4) . . ?
C61 C38 P2 125.1(3) . . ?
C41 C38 P2 118.3(3) . . ?
C41 C38 C61 116.5(4) . . ?
C10 C40 C20 120.9(3) . . ?
C10 C40 H40 119.6 . . ?
C20 C40 H40 119.6 . . ?
C19 C42 P4 117.6(3) . . ?
C19 C42 C21 117.2(4) . . ?
C21 C42 P4 124.7(3) . . ?
C22 C44 C36 107.6(3) . . ?
C22 C44 C47 119.2(4) . . ?
C47 C44 C36 133.1(4) . . ?
C60 C46 P1 123.3(3) . . ?
C71 C46 P1 117.1(3) . . ?
C71 C46 C60 119.6(3) . . ?
C82 C48 P4 119.5(3) . . ?
C82 C48 C53 119.2(4) . . ?
C53 C48 P4 121.1(3) . . ?
N3 C50 C64 108.5(4) . . ?
N3 C50 C27 128.5(4) . . ?
C27 C50 C64 123.0(4) . . ?
C86 C52 P2 123.4(3) . . ?
C86 C52 C13 118.8(4) . . ?
C13 C52 P2 117.7(3) . . ?
C1 C54 H54 121.9 . . ?
C1 C54 C55 116.3(4) . . ?
C55 C54 H54 121.9 . . ?
N3 C56 C72 108.4(4) . . ?
C88 C56 N3 129.1(3) . . ?
C88 C56 C72 122.5(4) . . ?
C12 C58 H58 119.7 . . ?
C12 C58 C68 120.6(3) . . ?
C68 C58 H58 119.7 . . ?
C46 C60 H60 119.8 . . ?
C46 C60 C67 120.4(4) . . ?
C67 C60 H60 119.8 . . ?
N2 C62 H62 126.0 . . ?
C76 C62 N2 108.0(3) . . ?
C76 C62 H62 126.0 . . ?
C50 C64 C72 107.4(3) . . ?
C45 C64 C50 119.3(5) . . ?
C45 C64 C72 133.2(5) . . ?
C32 C66 H66 125.8 . . ?
C32 C66 C76 108.4(3) . . ?
C76 C66 H66 125.8 . . ?
C58 C68 H68 119.8 . . ?
C90 C68 C58 120.5(4) . . ?
C90 C68 H68 119.8 . . ?
C24 C70 H70 119.6 . . ?
C3 C70 C24 120.9(4) . . ?
C3 C70 H70 119.6 . . ?
C56 C72 C64 107.2(3) . . ?
C59 C72 C56 117.4(5) . . ?
C59 C72 C64 135.4(4) . . ?
C8 C74 H74 119.6 . . ?
C57 C74 C8 120.8(4) . . ?
C57 C74 H74 119.6 . . ?
C62 C76 C66 107.4(3) . . ?
C62 C76 H76 126.3 . . ?
C66 C76 H76 126.3 . . ?
N4 C78 H78 126.1 . . ?
C29 C78 N4 107.9(4) . . ?
C29 C78 H78 126.1 . . ?
N4 C80 H80 125.9 . . ?
C33 C80 N4 108.2(4) . . ?
C33 C80 H80 125.9 . . ?
C48 C82 H82 120.0 . . ?
C48 C82 C69 120.1(5) . . ?
C69 C82 H82 120.0 . . ?
C24 C84 H84 120.3 . . ?
C24 C84 C31 119.5(4) . . ?
C31 C84 H84 120.3 . . ?
C52 C86 H86 120.1 . . ?
C52 C86 C73 119.8(5) . . ?
C73 C86 H86 120.1 . . ?
C56 C88 H88 121.2 . . ?
C56 C88 C2 117.6(5) . . ?
C2 C88 H88 121.2 . . ?
C68 C90 H90 120.1 . . ?
C68 C90 C63 119.8(4) . . ?
C63 C90 H90 120.1 . . ?
C12 C92 H92 119.7 . . ?
C12 C92 C63 120.5(4) . . ?
C63 C92 H92 119.7 . . ?
C3 C23 H23 120.3 . . ?
C31 C23 H23 120.3 . . ?
C31 C23 C3 119.4(4) . . ?
C44 C47 H47 121.0 . . ?
C15 C47 C44 118.0(4) . . ?
C15 C47 H47 121.0 . . ?
C70 C3 H3 119.7 . . ?
C23 C3 C70 120.6(4) . . ?
C23 C3 H3 119.7 . . ?
C22 C49 H49 121.7 . . ?
C22 C49 C75 116.5(5) . . ?
C75 C49 H49 121.7 . . ?
C36 C25 H25 120.5 . . ?
C17 C25 C36 118.9(4) . . ?
C17 C25 H25 120.5 . . ?
C57 C51 H51 120.9 . . ?
C57 C51 C77 118.2(4) . . ?
C77 C51 H51 120.9 . . ?
C52 C13 H13 119.7 . . ?
C65 C13 C52 120.6(5) . . ?
C65 C13 H13 119.7 . . ?
C48 C53 H53 120.1 . . ?
C5 C53 C48 119.8(5) . . ?
C5 C53 H53 120.1 . . ?
C50 C27 H27 121.8 . . ?
C50 C27 C81 116.3(6) . . ?
C81 C27 H27 121.8 . . ?
C54 C55 H55 119.0 . . ?
C54 C55 C17 122.1(5) . . ?
C17 C55 H55 119.0 . . ?
C65 C7 H7 120.4 . . ?
C65 C7 C73 119.2(5) . . ?
C73 C7 H7 120.4 . . ?
C74 C57 H57 119.3 . . ?
C51 C57 C74 121.3(4) . . ?
C51 C57 H57 119.3 . . ?
C78 C29 H29 126.0 . . ?
C78 C29 C33 107.9(4) . . ?
C33 C29 H29 126.0 . . ?
C72 C59 H59 120.1 . . ?
C9 C59 C72 119.8(5) . . ?
C9 C59 H59 120.1 . . ?
C47 C15 H15 118.7 . . ?
C47 C15 C75 122.5(4) . . ?
C75 C15 H15 118.7 . . ?
C38 C61 H61 119.1 . . ?
C38 C61 C37 121.9(4) . . ?
C37 C61 H61 119.1 . . ?
C84 C31 H31 119.2 . . ?
C23 C31 C84 121.6(4) . . ?
C23 C31 H31 119.2 . . ?
C90 C63 C92 120.3(4) . . ?
C90 C63 H63 119.8 . . ?
C92 C63 H63 119.8 . . ?
C88 C2 H2 119.7 . . ?
C9 C2 C88 120.6(6) . . ?
C9 C2 H2 119.7 . . ?
C13 C65 C7 121.0(5) . . ?
C13 C65 H65 119.5 . . ?
C7 C65 H65 119.5 . . ?
C80 C33 C29 107.7(4) . . ?
C80 C33 H33 126.1 . . ?
C29 C33 H33 126.1 . . ?
C60 C67 H67 119.7 . . ?
C79 C67 C60 120.6(5) . . ?
C79 C67 H67 119.7 . . ?
C25 C17 C55 121.4(4) . . ?
C25 C17 H17 119.3 . . ?
C55 C17 H17 119.3 . . ?
C82 C69 H69 119.4 . . ?
C39 C69 C82 121.2(6) . . ?
C39 C69 H69 119.4 . . ?
C8 C35 H35 119.5 . . ?
C8 C35 C77 121.0(4) . . ?
C77 C35 H35 119.5 . . ?
C46 C71 H71 120.2 . . ?
C46 C71 C85 119.5(5) . . ?
C85 C71 H71 120.2 . . ?
C59 C9 C2 122.0(5) . . ?
C59 C9 H9 119.0 . . ?
C2 C9 H9 119.0 . . ?
C86 C73 H73 119.7 . . ?
C7 C73 C86 120.5(5) . . ?
C7 C73 H73 119.7 . . ?
C61 C37 H37 120.1 . . ?
C43 C37 C61 119.7(5) . . ?
C43 C37 H37 120.1 . . ?
C49 C75 H75 119.6 . . ?
C15 C75 C49 120.9(5) . . ?
C15 C75 H75 119.6 . . ?
C42 C19 H19 119.7 . . ?
C42 C19 C87 120.6(5) . . ?
C87 C19 H19 119.7 . . ?
C51 C77 C35 121.3(4) . . ?
C51 C77 H77 119.3 . . ?
C35 C77 H77 119.3 . . ?
C69 C39 H39 120.2 . . ?
C69 C39 C5 119.6(5) . . ?
C5 C39 H39 120.2 . . ?
C67 C79 H79 120.0 . . ?
C67 C79 C85 120.0(5) . . ?
C85 C79 H79 120.0 . . ?
C53 C5 C39 120.1(5) . . ?
C53 C5 H5 120.0 . . ?
C39 C5 H5 120.0 . . ?
C27 C81 H81 119.9 . . ?
C91 C81 C27 120.2(6) . . ?
C91 C81 H81 119.9 . . ?
C38 C41 H41 119.3 . . ?
C38 C41 C89 121.5(5) . . ?
C89 C41 H41 119.3 . . ?
C87 C83 H83 120.4 . . ?
C11 C83 H83 120.4 . . ?
C11 C83 C87 119.3(6) . . ?
C42 C21 H21 119.4 . . ?
C42 C21 C11 121.2(6) . . ?
C11 C21 H21 119.4 . . ?
C71 C85 H85 120.1 . . ?
C79 C85 C71 119.9(5) . . ?
C79 C85 H85 120.1 . . ?
C37 C43 H43 120.6 . . ?
C89 C43 C37 118.8(6) . . ?
C89 C43 H43 120.6 . . ?
C19 C87 H87 120.4 . . ?
C83 C87 C19 119.2(6) . . ?
C83 C87 H87 120.4 . . ?
C83 C11 C21 121.3(6) . . ?
C83 C11 H11 119.3 . . ?
C21 C11 H11 119.3 . . ?
C41 C89 H89 119.4 . . ?
C43 C89 C41 121.2(6) . . ?
C43 C89 H89 119.4 . . ?
C64 C45 H45 120.8 . . ?
C91 C45 C64 118.3(5) . . ?
C91 C45 H45 120.8 . . ?
C81 C91 H91 118.6 . . ?
C45 C91 C81 122.9(6) . . ?
C45 C91 H91 118.6 . . ?

loop_
_geom_bond_atom_site_label_1
_geom_bond_atom_site_label_2
_geom_bond_distance
_geom_bond_site_symmetry_2
_geom_bond_publ_flag
Br2 Cu2 2.4709(5) . ?
Br2 Cu1 2.4828(6) . ?
Br1 Cu2 2.4728(6) . ?
Br1 Cu1 2.4464(5) . ?
Cu2 Cu1 2.9165(6) . ?
Cu2 P3 2.2703(7) . ?
Cu2 P4 2.2596(8) . ?
Cu1 P1 2.2502(8) . ?
Cu1 P2 2.2641(8) . ?
P1 C10 1.847(3) . ?
P1 C12 1.808(4) . ?
P1 C46 1.826(3) . ?
P3 C6 1.848(3) . ?
P3 C8 1.818(4) . ?
P3 C24 1.820(3) . ?
P4 C4 1.841(3) . ?
P4 C42 1.822(4) . ?
P4 C48 1.827(4) . ?
P2 C26 1.846(3) . ?
P2 C38 1.828(4) . ?
P2 C52 1.816(4) . ?
N1 C1 1.393(4) . ?
N1 C18 1.423(3) . ?
N1 C22 1.391(4) . ?
N2 C20 1.426(4) . ?
N2 C32 1.385(4) . ?
N2 C62 1.366(4) . ?
N3 C30 1.427(4) . ?
N3 C50 1.384(5) . ?
N3 C56 1.395(5) . ?
N4 C34 1.418(4) . ?
N4 C78 1.380(4) . ?
N4 C80 1.365(5) . ?
C1 C36 1.401(4) . ?
C1 C54 1.380(5) . ?
C4 C6 1.391(4) . ?
C4 C16 1.398(4) . ?
C6 C28 1.388(4) . ?
C8 C74 1.379(4) . ?
C8 C35 1.361(5) . ?
C10 C26 1.396(4) . ?
C10 C40 1.389(4) . ?
C12 C58 1.375(5) . ?
C12 C92 1.378(5) . ?
C14 H14 0.9500 . ?
C14 C18 1.385(4) . ?
C14 C26 1.397(4) . ?
C16 H16 0.9500 . ?
C16 C30 1.386(4) . ?
C18 C20 1.389(4) . ?
C20 C40 1.391(4) . ?
C22 C44 1.394(5) . ?
C22 C49 1.369(5) . ?
C24 C70 1.388(5) . ?
C24 C84 1.381(5) . ?
C28 H28 0.9500 . ?
C28 C34 1.398(4) . ?
C30 C34 1.389(4) . ?
C32 H32 0.9500 . ?
C32 C66 1.353(5) . ?
C36 C44 1.423(5) . ?
C36 C25 1.406(5) . ?
C38 C61 1.370(5) . ?
C38 C41 1.345(6) . ?
C40 H40 0.9500 . ?
C42 C19 1.351(6) . ?
C42 C21 1.367(6) . ?
C44 C47 1.412(5) . ?
C46 C60 1.369(5) . ?
C46 C71 1.366(6) . ?
C48 C82 1.375(6) . ?
C48 C53 1.390(6) . ?
C50 C64 1.413(6) . ?
C50 C27 1.382(7) . ?
C52 C86 1.384(5) . ?
C52 C13 1.384(6) . ?
C54 H54 0.9500 . ?
C54 C55 1.383(6) . ?
C56 C72 1.411(5) . ?
C56 C88 1.379(6) . ?
C58 H58 0.9500 . ?
C58 C68 1.381(6) . ?
C60 H60 0.9500 . ?
C60 C67 1.378(6) . ?
C62 H62 0.9500 . ?
C62 C76 1.363(5) . ?
C64 C72 1.415(7) . ?
C64 C45 1.391(7) . ?
C66 H66 0.9500 . ?
C66 C76 1.401(6) . ?
C68 H68 0.9500 . ?
C68 C90 1.352(6) . ?
C70 H70 0.9500 . ?
C70 C3 1.378(6) . ?
C72 C59 1.409(7) . ?
C74 H74 0.9500 . ?
C74 C57 1.375(6) . ?
C76 H76 0.9500 . ?
C78 H78 0.9500 . ?
C78 C29 1.352(6) . ?
C80 H80 0.9500 . ?
C80 C33 1.357(6) . ?
C82 H82 0.9500 . ?
C82 C69 1.378(7) . ?
C84 H84 0.9500 . ?
C84 C31 1.391(6) . ?
C86 H86 0.9500 . ?
C86 C73 1.396(7) . ?
C88 H88 0.9500 . ?
C88 C2 1.393(6) . ?
C90 H90 0.9500 . ?
C90 C63 1.365(6) . ?
C92 H92 0.9500 . ?
C92 C63 1.377(6) . ?
C23 H23 0.9500 . ?
C23 C3 1.354(7) . ?
C23 C31 1.350(7) . ?
C47 H47 0.9500 . ?
C47 C15 1.341(8) . ?
C3 H3 0.9500 . ?
C49 H49 0.9500 . ?
C49 C75 1.397(7) . ?
C25 H25 0.9500 . ?
C25 C17 1.349(8) . ?
C51 H51 0.9500 . ?
C51 C57 1.349(6) . ?
C51 C77 1.355(6) . ?
C13 H13 0.9500 . ?
C13 C65 1.368(6) . ?
C53 H53 0.9500 . ?
C53 C5 1.379(7) . ?
C27 H27 0.9500 . ?
C27 C81 1.408(7) . ?
C55 H55 0.9500 . ?
C55 C17 1.386(8) . ?
C7 H7 0.9500 . ?
C7 C65 1.369(8) . ?
C7 C73 1.370(8) . ?
C57 H57 0.9500 . ?
C29 H29 0.9500 . ?
C29 C33 1.396(8) . ?
C59 H59 0.9500 . ?
C59 C9 1.353(9) . ?
C15 H15 0.9500 . ?
C15 C75 1.389(9) . ?
C61 H61 0.9500 . ?
C61 C37 1.381(7) . ?
C31 H31 0.9500 . ?
C63 H63 0.9500 . ?
C2 H2 0.9500 . ?
C2 C9 1.374(9) . ?
C65 H65 0.9500 . ?
C33 H33 0.9500 . ?
C67 H67 0.9500 . ?
C67 C79 1.335(8) . ?
C17 H17 0.9500 . ?
C69 H69 0.9500 . ?
C69 C39 1.346(9) . ?
C35 H35 0.9500 . ?
C35 C77 1.378(6) . ?
C71 H71 0.9500 . ?
C71 C85 1.389(7) . ?
C9 H9 0.9500 . ?
C73 H73 0.9500 . ?
C37 H37 0.9500 . ?
C37 C43 1.350(8) . ?
C75 H75 0.9500 . ?
C19 H19 0.9500 . ?
C19 C87 1.404(8) . ?
C77 H77 0.9500 . ?
C39 H39 0.9500 . ?
C39 C5 1.387(9) . ?
C79 H79 0.9500 . ?
C79 C85 1.381(8) . ?
C5 H5 0.9500 . ?
C81 H81 0.9500 . ?
C81 C91 1.405(10) . ?
C41 H41 0.9500 . ?
C41 C89 1.380(8) . ?
C83 H83 0.9500 . ?
C83 C87 1.381(10) . ?
C83 C11 1.281(9) . ?
C21 H21 0.9500 . ?
C21 C11 1.387(8) . ?
C85 H85 0.9500 . ?
C43 H43 0.9500 . ?
C43 C89 1.331(8) . ?
C87 H87 0.9500 . ?
C11 H11 0.9500 . ?
C89 H89 0.9500 . ?
C45 H45 0.9500 . ?
C45 C91 1.355(9) . ?
C91 H91 0.9500 . ?

loop_
_geom_torsion_atom_site_label_1
_geom_torsion_atom_site_label_2
_geom_torsion_atom_site_label_3
_geom_torsion_atom_site_label_4
_geom_torsion
_geom_torsion_site_symmetry_1
_geom_torsion_site_symmetry_2
_geom_torsion_site_symmetry_3
_geom_torsion_site_symmetry_4
_geom_torsion_publ_flag
Cu2 P3 C6 C4 -17.1(3) . . . . ?
Cu2 P3 C6 C28 160.7(2) . . . . ?
Cu2 P3 C8 C74 153.9(3) . . . . ?
Cu2 P3 C8 C35 -24.0(4) . . . . ?
Cu2 P3 C24 C70 -49.2(3) . . . . ?
Cu2 P3 C24 C84 130.2(3) . . . . ?
Cu2 P4 C4 C6 14.4(3) . . . . ?
Cu2 P4 C4 C16 -163.8(2) . . . . ?
Cu2 P4 C42 C19 -3.8(4) . . . . ?
Cu2 P4 C42 C21 -175.8(5) . . . . ?
Cu2 P4 C48 C82 67.3(3) . . . . ?
Cu2 P4 C48 C53 -107.2(3) . . . . ?
Cu1 P1 C10 C26 16.6(3) . . . . ?
Cu1 P1 C10 C40 -161.3(2) . . . . ?
Cu1 P1 C12 C58 -109.1(3) . . . . ?
Cu1 P1 C12 C92 69.8(3) . . . . ?
Cu1 P1 C46 C60 -150.0(2) . . . . ?
Cu1 P1 C46 C71 28.9(4) . . . . ?
Cu1 P2 C26 C10 -14.4(3) . . . . ?
Cu1 P2 C26 C14 161.4(3) . . . . ?
Cu1 P2 C38 C61 168.1(4) . . . . ?
Cu1 P2 C38 C41 -8.0(5) . . . . ?
Cu1 P2 C52 C86 119.3(3) . . . . ?
Cu1 P2 C52 C13 -56.5(3) . . . . ?
P1 C10 C26 P2 -1.4(4) . . . . ?
P1 C10 C26 C14 -177.3(2) . . . . ?
P1 C10 C40 C20 176.9(2) . . . . ?
P1 C12 C58 C68 179.7(3) . . . . ?
P1 C12 C92 C63 179.4(4) . . . . ?
P1 C46 C60 C67 -179.0(3) . . . . ?
P1 C46 C71 C85 179.9(5) . . . . ?
P3 C6 C28 C34 -177.8(2) . . . . ?
P3 C8 C74 C57 -174.2(3) . . . . ?
P3 C8 C35 C77 175.1(5) . . . . ?
P3 C24 C70 C3 180.0(3) . . . . ?
P3 C24 C84 C31 -179.9(3) . . . . ?
P4 C4 C6 P3 1.9(4) . . . . ?
P4 C4 C6 C28 -175.9(2) . . . . ?
P4 C4 C16 C30 175.0(3) . . . . ?
P4 C42 C19 C87 -173.9(5) . . . . ?
P4 C42 C21 C11 171.8(5) . . . . ?
P4 C48 C82 C69 -177.4(3) . . . . ?
P4 C48 C53 C5 176.5(4) . . . . ?
P2 C38 C61 C37 -179.9(5) . . . . ?
P2 C38 C41 C89 178.3(7) . . . . ?
P2 C52 C86 C73 -176.8(4) . . . . ?
P2 C52 C13 C65 177.9(4) . . . . ?
N1 C1 C36 C44 0.6(3) . . . . ?
N1 C1 C36 C25 -178.5(3) . . . . ?
N1 C1 C54 C55 178.5(3) . . . . ?
N1 C18 C20 N2 2.3(5) . . . . ?
N1 C18 C20 C40 -176.1(3) . . . . ?
N1 C22 C44 C36 0.5(4) . . . . ?
N1 C22 C44 C47 -178.6(3) . . . . ?
N1 C22 C49 C75 178.6(4) . . . . ?
N2 C20 C40 C10 -178.0(3) . . . . ?
N2 C32 C66 C76 0.2(5) . . . . ?
N2 C62 C76 C66 -0.4(5) . . . . ?
N3 C30 C34 N4 -1.5(5) . . . . ?
N3 C30 C34 C28 176.3(3) . . . . ?
N3 C50 C64 C72 3.1(4) . . . . ?
N3 C50 C64 C45 179.2(3) . . . . ?
N3 C50 C27 C81 -177.6(4) . . . . ?
N3 C56 C72 C64 -2.5(4) . . . . ?
N3 C56 C72 C59 178.7(3) . . . . ?
N3 C56 C88 C2 -179.3(3) . . . . ?
N4 C78 C29 C33 -0.3(6) . . . . ?
N4 C80 C33 C29 -0.6(6) . . . . ?
C1 N1 C18 C14 66.0(4) . . . . ?
C1 N1 C18 C20 -117.5(3) . . . . ?
C1 N1 C22 C44 -0.2(4) . . . . ?
C1 N1 C22 C49 -178.0(4) . . . . ?
C1 C36 C44 C22 -0.7(4) . . . . ?
C1 C36 C44 C47 178.2(4) . . . . ?
C1 C36 C25 C17 -0.8(6) . . . . ?
C1 C54 C55 C17 0.0(7) . . . . ?
C4 P4 C42 C19 107.8(4) . . . . ?
C4 P4 C42 C21 -64.2(5) . . . . ?
C4 P4 C48 C82 -44.6(3) . . . . ?
C4 P4 C48 C53 141.0(3) . . . . ?
C4 C6 C28 C34 -0.1(5) . . . . ?
C4 C16 C30 N3 -174.1(3) . . . . ?
C4 C16 C30 C34 1.9(5) . . . . ?
C6 P3 C8 C74 42.8(3) . . . . ?
C6 P3 C8 C35 -135.0(4) . . . . ?
C6 P3 C24 C70 63.4(3) . . . . ?
C6 P3 C24 C84 -117.3(3) . . . . ?
C6 C4 C16 C30 -3.3(5) . . . . ?
C6 C28 C34 N4 176.5(3) . . . . ?
C6 C28 C34 C30 -1.4(5) . . . . ?
C8 P3 C6 C4 103.4(3) . . . . ?
C8 P3 C6 C28 -78.8(3) . . . . ?
C8 P3 C24 C70 171.4(3) . . . . ?
C8 P3 C24 C84 -9.2(3) . . . . ?
C8 C74 C57 C51 -1.3(7) . . . . ?
C8 C35 C77 C51 -0.1(11) . . . . ?
C10 P1 C12 C58 2.7(3) . . . . ?
C10 P1 C12 C92 -178.4(3) . . . . ?
C10 P1 C46 C60 93.5(3) . . . . ?
C10 P1 C46 C71 -87.6(4) . . . . ?
C12 P1 C10 C26 -103.3(3) . . . . ?
C12 P1 C10 C40 78.8(3) . . . . ?
C12 P1 C46 C60 -14.5(3) . . . . ?
C12 P1 C46 C71 164.4(4) . . . . ?
C12 C58 C68 C90 0.1(7) . . . . ?
C12 C92 C63 C90 1.5(9) . . . . ?
C14 C18 C20 N2 178.7(3) . . . . ?
C14 C18 C20 C40 0.3(5) . . . . ?
C16 C4 C6 P3 -179.9(2) . . . . ?
C16 C4 C6 C28 2.3(5) . . . . ?
C16 C30 C34 N4 -177.3(3) . . . . ?
C16 C30 C34 C28 0.5(5) . . . . ?
C18 N1 C1 C36 -174.5(3) . . . . ?
C18 N1 C1 C54 7.7(5) . . . . ?
C18 N1 C22 C44 174.0(3) . . . . ?
C18 N1 C22 C49 -3.8(6) . . . . ?
C18 C14 C26 P2 -175.7(3) . . . . ?
C18 C14 C26 C10 0.3(5) . . . . ?
C18 C20 C40 C10 0.5(5) . . . . ?
C20 N2 C32 C66 -179.7(3) . . . . ?
C20 N2 C62 C76 179.8(3) . . . . ?
C22 N1 C1 C36 -0.3(3) . . . . ?
C22 N1 C1 C54 -178.1(3) . . . . ?
C22 N1 C18 C14 -107.2(4) . . . . ?
C22 N1 C18 C20 69.3(4) . . . . ?
C22 C44 C47 C15 -0.6(6) . . . . ?
C22 C49 C75 C15 -0.4(8) . . . . ?
C24 P3 C6 C4 -145.5(3) . . . . ?
C24 P3 C6 C28 32.3(3) . . . . ?
C24 P3 C8 C74 -62.9(3) . . . . ?
C24 P3 C8 C35 119.3(4) . . . . ?
C24 C70 C3 C23 -0.5(7) . . . . ?
C24 C84 C31 C23 0.6(8) . . . . ?
C26 P2 C38 C61 54.5(5) . . . . ?
C26 P2 C38 C41 -121.6(5) . . . . ?
C26 P2 C52 C86 -129.3(3) . . . . ?
C26 P2 C52 C13 54.9(3) . . . . ?
C26 C10 C40 C20 -0.9(5) . . . . ?
C26 C14 C18 N1 175.9(3) . . . . ?
C26 C14 C18 C20 -0.7(5) . . . . ?
C30 N3 C50 C64 -162.2(3) . . . . ?
C30 N3 C50 C27 16.2(6) . . . . ?
C30 N3 C56 C72 161.7(3) . . . . ?
C30 N3 C56 C88 -17.9(5) . . . . ?
C32 N2 C20 C18 43.3(5) . . . . ?
C32 N2 C20 C40 -138.3(3) . . . . ?
C32 N2 C62 C76 0.6(5) . . . . ?
C32 C66 C76 C62 0.1(5) . . . . ?
C34 N4 C78 C29 -174.8(4) . . . . ?
C34 N4 C80 C33 175.2(4) . . . . ?
C36 C1 C54 C55 1.0(5) . . . . ?
C36 C44 C47 C15 -179.4(4) . . . . ?
C36 C25 C17 C55 1.8(7) . . . . ?
C38 P2 C26 C10 111.4(3) . . . . ?
C38 P2 C26 C14 -72.7(3) . . . . ?
C38 P2 C52 C86 -21.2(3) . . . . ?
C38 P2 C52 C13 163.0(3) . . . . ?
C38 C61 C37 C43 0.4(11) . . . . ?
C38 C41 C89 C43 3.3(15) . . . . ?
C40 C10 C26 P2 176.5(2) . . . . ?
C40 C10 C26 C14 0.5(5) . . . . ?
C42 P4 C4 C6 -110.5(3) . . . . ?
C42 P4 C4 C16 71.3(3) . . . . ?
C42 P4 C48 C82 -150.4(3) . . . . ?
C42 P4 C48 C53 35.2(4) . . . . ?
C42 C19 C87 C83 -4.2(12) . . . . ?
C42 C21 C11 C83 7.9(13) . . . . ?
C44 C22 C49 C75 1.1(6) . . . . ?
C44 C36 C25 C17 -179.6(4) . . . . ?
C44 C47 C15 C75 1.3(8) . . . . ?
C46 P1 C10 C26 148.7(3) . . . . ?
C46 P1 C10 C40 -29.2(3) . . . . ?
C46 P1 C12 C58 109.4(3) . . . . ?
C46 P1 C12 C92 -71.7(3) . . . . ?
C46 C60 C67 C79 -1.4(8) . . . . ?
C46 C71 C85 C79 -0.4(11) . . . . ?
C48 P4 C4 C6 140.8(3) . . . . ?
C48 P4 C4 C16 -37.4(3) . . . . ?
C48 P4 C42 C19 -146.8(4) . . . . ?
C48 P4 C42 C21 41.2(5) . . . . ?
C48 C82 C69 C39 1.5(8) . . . . ?
C48 C53 C5 C39 0.1(8) . . . . ?
C50 N3 C30 C16 78.5(4) . . . . ?
C50 N3 C30 C34 -97.4(4) . . . . ?
C50 N3 C56 C72 4.5(4) . . . . ?
C50 N3 C56 C88 -175.1(3) . . . . ?
C50 C64 C72 C56 -0.4(4) . . . . ?
C50 C64 C72 C59 178.1(4) . . . . ?
C50 C64 C45 C91 -1.1(6) . . . . ?
C50 C27 C81 C91 -1.5(7) . . . . ?
C52 P2 C26 C10 -139.0(3) . . . . ?
C52 P2 C26 C14 36.9(3) . . . . ?
C52 P2 C38 C61 -51.4(5) . . . . ?
C52 P2 C38 C41 132.5(5) . . . . ?
C52 C86 C73 C7 -0.3(8) . . . . ?
C52 C13 C65 C7 -1.3(8) . . . . ?
C54 C1 C36 C44 178.5(3) . . . . ?
C54 C1 C36 C25 -0.6(5) . . . . ?
C54 C55 C17 C25 -1.4(8) . . . . ?
C56 N3 C30 C16 -75.5(4) . . . . ?
C56 N3 C30 C34 108.7(4) . . . . ?
C56 N3 C50 C64 -4.7(4) . . . . ?
C56 N3 C50 C27 173.7(4) . . . . ?
C56 C72 C59 C9 0.7(6) . . . . ?
C56 C88 C2 C9 0.4(6) . . . . ?
C58 C12 C92 C63 -1.6(7) . . . . ?
C58 C68 C90 C63 -0.3(8) . . . . ?
C60 C46 C71 C85 -1.2(8) . . . . ?
C60 C67 C79 C85 -0.2(10) . . . . ?
C62 N2 C20 C18 -135.8(4) . . . . ?
C62 N2 C20 C40 42.6(5) . . . . ?
C62 N2 C32 C66 -0.5(4) . . . . ?
C64 C50 C27 C81 0.7(6) . . . . ?
C64 C72 C59 C9 -177.6(4) . . . . ?
C64 C45 C91 C81 0.2(8) . . . . ?
C68 C90 C63 C92 -0.6(9) . . . . ?
C70 C24 C84 C31 -0.6(6) . . . . ?
C72 C56 C88 C2 1.1(5) . . . . ?
C72 C64 C45 C91 173.8(4) . . . . ?
C72 C59 C9 C2 0.8(8) . . . . ?
C74 C8 C35 C77 -2.9(8) . . . . ?
C78 N4 C34 C28 132.3(4) . . . . ?
C78 N4 C34 C30 -49.9(5) . . . . ?
C78 N4 C80 C33 0.4(5) . . . . ?
C78 C29 C33 C80 0.6(6) . . . . ?
C80 N4 C34 C28 -41.6(5) . . . . ?
C80 N4 C34 C30 136.2(4) . . . . ?
C80 N4 C78 C29 0.0(5) . . . . ?
C82 C48 C53 C5 2.0(7) . . . . ?
C82 C69 C39 C5 0.6(9) . . . . ?
C84 C24 C70 C3 0.6(6) . . . . ?
C86 C52 C13 C65 1.9(6) . . . . ?
C88 C56 C72 C64 177.1(3) . . . . ?
C88 C56 C72 C59 -1.7(5) . . . . ?
C88 C2 C9 C59 -1.4(8) . . . . ?
C92 C12 C58 C68 0.8(6) . . . . ?
C47 C15 C75 C49 -0.8(9) . . . . ?
C3 C23 C31 C84 -0.6(8) . . . . ?
C49 C22 C44 C36 178.5(4) . . . . ?
C49 C22 C44 C47 -0.6(5) . . . . ?
C25 C36 C44 C22 178.2(4) . . . . ?
C25 C36 C44 C47 -2.9(7) . . . . ?
C13 C52 C86 C73 -1.1(6) . . . . ?
C53 C48 C82 C69 -2.8(6) . . . . ?
C27 C50 C64 C72 -175.4(3) . . . . ?
C27 C50 C64 C45 0.6(6) . . . . ?
C27 C81 C91 C45 1.1(9) . . . . ?
C57 C51 C77 C35 2.5(10) . . . . ?
C61 C38 C41 C89 1.9(11) . . . . ?
C61 C37 C43 C89 4.8(13) . . . . ?
C31 C23 C3 C70 0.5(8) . . . . ?
C65 C7 C73 C86 0.8(8) . . . . ?
C67 C79 C85 C71 1.1(12) . . . . ?
C69 C39 C5 C53 -1.4(9) . . . . ?
C35 C8 C74 C57 3.6(7) . . . . ?
C71 C46 C60 C67 2.1(6) . . . . ?
C73 C7 C65 C13 0.0(8) . . . . ?
C37 C43 C89 C41 -6.7(15) . . . . ?
C19 C42 C21 C11 -0.2(9) . . . . ?
C77 C51 C57 C74 -1.8(8) . . . . ?
C41 C38 C61 C37 -3.7(9) . . . . ?
C21 C42 C19 C87 -1.3(9) . . . . ?
C87 C83 C11 C21 -13.5(15) . . . . ?
C11 C83 C87 C19 11.7(14) . . . . ?
C45 C64 C72 C56 -175.6(4) . . . . ?
C45 C64 C72 C59 2.8(7) . . . . ?

loop_
_smtbx_masks_void_nr
_smtbx_masks_void_average_x
_smtbx_masks_void_average_y
_smtbx_masks_void_average_z
_smtbx_masks_void_volume
_smtbx_masks_void_count_electrons
_smtbx_masks_void_content
1 0.864 0.270 0.747 376.6 42.6 '1 CH2Cl2'
2 -0.095 0.230 0.247 376.6 43.0 '1 CH2Cl2'
3 -0.877 0.730 0.253 376.6 42.4 '1 CH2Cl2'
4 -0.372 0.770 0.753 376.6 42.1 '1 CH2Cl2'
